data_7061907
loop_
_publ_author_name
'Ghosh, Priyanka'
'Panda, Subhra Jyoti'
'Purohit, Chandra Shekhar'

_publ_section_title
;
 A new short synthesis route for favipiravir and its analogue: Their
 tautomerization behaviour
;
_journal_issue 39
_journal_name_full 'New Journal of Chemistry'
_journal_page_first 18824
_journal_page_last 18831
_journal_paper_doi 10.1039/D2NJ02996K
_journal_volume 46
_journal_year 2022
_chemical_formula_moiety 'C5 H4 F N3 O2'
_chemical_formula_sum 'C5 H4 F N3 O2'
_chemical_formula_weight 157.11
_chemical_name_systematic FAVIPIRAVIR
_space_group_crystal_system orthorhombic
_space_group_IT_number 33
_space_group_name_Hall 'P 2c -2n'
_space_group_name_H-M_alt 'P n a 21'
_atom_sites_solution_hydrogens geom
_atom_sites_solution_primary dual
_audit_creation_date 2020-12-07
_audit_creation_method
;
Olex2 1.3
(compiled Sep 10 2019 10:52:38 for OlexSys, GUI svn.r5938)
;
_audit_update_record
;
2020-12-07 deposited with the CCDC.	2022-09-21 downloaded from the CCDC.
;
_cell_angle_alpha 90
_cell_angle_beta 90
_cell_angle_gamma 90
_cell_formula_units_Z 4
_cell_length_a 9.0668(5)
_cell_length_b 14.8508(10)
_cell_length_c 4.5755(3)
_cell_measurement_reflns_used 1919
_cell_measurement_temperature 100.01(10)
_cell_measurement_theta_max 74.5690
_cell_measurement_theta_min 5.9020
_cell_volume 616.09(7)
_computing_cell_refinement 'CrysAlisPro 1.171.40.63a (Rigaku OD, 2019)'
_computing_data_collection 'CrysAlisPro 1.171.40.63a (Rigaku OD, 2019)'
_computing_data_reduction 'CrysAlisPro 1.171.40.63a (Rigaku OD, 2019)'
_computing_molecular_graphics 'Olex2 1.3 (Dolomanov et al., 2009)'
_computing_publication_material 'Olex2 1.3 (Dolomanov et al., 2009)'
_computing_structure_refinement 'ShelXL 2018/3 (Sheldrick, 2015)'
_computing_structure_solution 'SHELXT 2014/5 (Sheldrick, 2014)'
_diffrn_ambient_environment N~2~
_diffrn_ambient_temperature 100.01(10)
_diffrn_detector 'Hybrid Pixel Array Detector'
_diffrn_detector_area_resol_mean 5.8140
_diffrn_detector_type 'Pilatus 200K'
_diffrn_measured_fraction_theta_full 0.995
_diffrn_measured_fraction_theta_max 0.995
_diffrn_measurement_details
;
List of Runs (angles in degrees, time in seconds):

  # Type    Start    End  Width  t~exp~   \w     \q     \k     \f   Frames
#--------------------------------------------------------------------------
  1  \w    -78.00  11.00   0.50    0.57    --  -38.50 105.00-130.00  178
  2  \w     11.00  88.00   0.50    0.57    --   48.56-105.00 128.00  154
  3  \w     33.00 108.00   0.50    0.57    --  101.38-105.00 128.00  150
  4  \w    -50.00  24.00   0.50    0.57    --  -38.50  57.00  30.00  148
  5  \w     45.00 115.00   0.50    0.57    --   48.56  37.00 -30.00  140
  6  \w     33.00 107.00   0.50    0.57    --  101.38 -94.00 -60.00  148
  7  \w    103.00 166.00   0.50    0.57    --  101.38  77.00 120.00  126
  8  \w    104.00 171.00   0.50    0.57    --  101.38 111.00 -30.00  134
  9  \w     37.00 106.00   0.50    0.57    --  101.38 -45.00  90.00  138
 10  \w     33.00 105.00   0.50    0.57    --  101.38 -30.00-180.00  144
 11  \w     97.00 166.00   0.50    0.57    --  101.38  45.00 -30.00  138
 12  \w    103.00 166.00   0.50    0.57    --  101.38  77.00 -90.00  126
 13  \w    104.00 170.00   0.50    0.57    --  101.38 105.00-130.00  132
 14  \w     37.00 112.00   0.50    0.57    --   48.56  57.00  90.00  150
 15  \w     37.00 112.00   0.50    0.57    --   48.56  57.00 150.00  150
 16  \w     37.00 112.00   0.50    0.57    --   48.56  57.00  30.00  150
 17  \w     37.00 112.00   0.50    0.57    --   48.56  57.00-120.00  150
;
_diffrn_measurement_device 'four-circle diffractometer'
_diffrn_measurement_device_type 'SuperNova, Dual, Cu at home/near, Pilatus 200K'
_diffrn_measurement_method '\w scans'
_diffrn_orient_matrix_type 'CrysAlisPro convention (1999,Acta A55,543-557)'
_diffrn_orient_matrix_UB_11 -0.0356047000
_diffrn_orient_matrix_UB_12 0.1001304000
_diffrn_orient_matrix_UB_13 -0.0515197000
_diffrn_orient_matrix_UB_21 -0.1092335000
_diffrn_orient_matrix_UB_22 -0.0018497000
_diffrn_orient_matrix_UB_23 0.2579474000
_diffrn_orient_matrix_UB_31 0.1251357000
_diffrn_orient_matrix_UB_32 0.0268534000
_diffrn_orient_matrix_UB_33 0.2105568000
_diffrn_radiation_monochromator mirror
_diffrn_radiation_probe x-ray
_diffrn_radiation_type 'Cu K\a'
_diffrn_radiation_wavelength 1.54184
_diffrn_reflns_av_R_equivalents 0.0819
_diffrn_reflns_av_unetI/netI 0.0533
_diffrn_reflns_Laue_measured_fraction_full 0.995
_diffrn_reflns_Laue_measured_fraction_max 0.995
_diffrn_reflns_limit_h_max 10
_diffrn_reflns_limit_h_min -9
_diffrn_reflns_limit_k_max 17
_diffrn_reflns_limit_k_min -17
_diffrn_reflns_limit_l_max 5
_diffrn_reflns_limit_l_min -4
_diffrn_reflns_number 4149
_diffrn_reflns_point_group_measured_fraction_full 0.905
_diffrn_reflns_point_group_measured_fraction_max 0.905
_diffrn_reflns_theta_full 67.684
_diffrn_reflns_theta_max 68.177
_diffrn_reflns_theta_min 5.717
_diffrn_source 'micro-focus sealed X-ray tube'
_diffrn_source_type 'SuperNova (Cu) X-ray Source'
_exptl_absorpt_coefficient_mu 1.349
_exptl_absorpt_correction_T_max 1.00000
_exptl_absorpt_correction_T_min 0.32759
_exptl_absorpt_correction_type multi-scan
_exptl_absorpt_process_details
;
CrysAlisPro 1.171.40.63a (Rigaku Oxford Diffraction, 2019)
Empirical absorption correction using spherical harmonics,
 implemented in SCALE3 ABSPACK scaling algorithm.
;
_exptl_crystal_colour 'clear light colourless'
_exptl_crystal_colour_lustre clear
_exptl_crystal_colour_modifier light
_exptl_crystal_colour_primary colourless
_exptl_crystal_density_diffrn 1.694
_exptl_crystal_description block
_exptl_crystal_F_000 320
_exptl_crystal_preparation 'AS PER PROCEDURE IN PAPER'
_exptl_crystal_recrystallization_method 'SLOW EVAPORATION'
_exptl_crystal_size_max 0.31
_exptl_crystal_size_mid 0.25
_exptl_crystal_size_min 0.2
_refine_diff_density_max 0.248
_refine_diff_density_min -0.217
_refine_diff_density_rms 0.067
_refine_ls_abs_structure_details
;
 Flack x determined using 276 quotients [(I+)-(I-)]/[(I+)+(I-)]
 (Parsons, Flack and Wagner, Acta Cryst. B69 (2013) 249-259).
;
_refine_ls_abs_structure_Flack 0.2(5)
_refine_ls_extinction_coef 0.005(3)
_refine_ls_extinction_expression Fc^*^=kFc[1+0.001xFc^2^\l^3^/sin(2\q)]^-1/4^
_refine_ls_extinction_method 'SHELXL-2018/3 (Sheldrick 2018)'
_refine_ls_goodness_of_fit_ref 1.035
_refine_ls_hydrogen_treatment constr
_refine_ls_matrix_type full
_refine_ls_number_parameters 102
_refine_ls_number_reflns 1027
_refine_ls_number_restraints 1
_refine_ls_restrained_S_all 1.035
_refine_ls_R_factor_all 0.0691
_refine_ls_R_factor_gt 0.0586
_refine_ls_shift/su_max 0.000
_refine_ls_shift/su_mean 0.000
_refine_ls_structure_factor_coef Fsqd
_refine_ls_weighting_details 'w=1/[\s^2^(Fo^2^)+(0.1030P)^2^] where P=(Fo^2^+2Fc^2^)/3'
_refine_ls_weighting_scheme calc
_refine_ls_wR_factor_gt 0.1412
_refine_ls_wR_factor_ref 0.1498
_reflns_Friedel_coverage 0.605
_reflns_Friedel_fraction_full 0.787
_reflns_Friedel_fraction_max 0.787
_reflns_number_gt 881
_reflns_number_total 1027
_reflns_threshold_expression 'I > 2\s(I)'
_cod_data_source_file d2nj02996k2.cif
_cod_data_source_block 3
_cod_depositor_comments 'Adding full bibliography for 7061906--7061913.cif.'
_cod_database_code 7061907
_shelx_shelxl_version_number 2018/3
_chemical_oxdiff_formula 'C24 H16 F4 N8 O8 '
_shelx_space_group_comment
;
The symmetry employed for this shelxl refinement is uniquely defined
by the following loop, which should always be used as a source of
symmetry information in preference to the above space-group names.
They are only intended as comments.
;
_shelx_estimated_absorpt_t_max 0.774
_shelx_estimated_absorpt_t_min 0.680
_reflns_odcompleteness_completeness 99.71
_reflns_odcompleteness_iscentric 1
_reflns_odcompleteness_theta 66.97
_olex2_refinement_description
;
1. Fixed Uiso
 At 1.2 times of:
  All C(H) groups, All N(H,H) groups
 At 1.5 times of:
  All O(H) groups
2.a Aromatic/amide H refined with riding coordinates:
 C3(H3)
2.b X=CH2 refined with riding coordinates:
 N3(H3A,H3B)
2.c Idealised tetrahedral OH refined as rotating group:
 O1(H1)
;
_olex2_exptl_crystal_mounting_method 'MOUNTED ON LOOP'
_olex2_submission_special_instructions 'No special instructions were received'
_oxdiff_exptl_absorpt_empirical_details
;
Empirical correction (ABSPACK) includes:
- Absorption correction using spherical harmonics
- Frame scaling
;
_oxdiff_exptl_absorpt_empirical_full_max 2.070
_oxdiff_exptl_absorpt_empirical_full_min 0.617

loop_
_space_group_symop_operation_xyz
'x, y, z'
'-x, -y, z+1/2'
'x+1/2, -y+1/2, z'
'-x+1/2, y+1/2, z+1/2'

loop_
_atom_site_label
_atom_site_type_symbol
_atom_site_fract_x
_atom_site_fract_y
_atom_site_fract_z
_atom_site_U_iso_or_equiv
_atom_site_adp_type
_atom_site_occupancy
_atom_site_site_symmetry_order
_atom_site_calc_flag
_atom_site_refinement_flags_posn
_atom_site_refinement_flags_adp
_atom_site_refinement_flags_occupancy
_atom_site_disorder_assembly
_atom_site_disorder_group
F1 F -0.4806(3) -0.93196(17) -0.2924(8) 0.0517(10) Uani 1 1 d . . . . .
O1 O -0.1986(3) -0.6650(2) -0.8226(8) 0.0421(10) Uani 1 1 d . . . . .
H1 H -0.227879 -0.614832 -0.761032 0.063 Uiso 1 1 calc R U . . .
O2 O -0.3519(3) -0.5564(2) -0.5039(8) 0.0363(9) Uani 1 1 d . . . . .
N1 N -0.4483(4) -0.7827(2) -0.3377(10) 0.0344(10) Uani 1 1 d . . . . .
N2 N -0.2381(4) -0.8142(3) -0.7705(9) 0.0373(10) Uani 1 1 d . . . . .
N3 N -0.5166(4) -0.6116(2) -0.1805(10) 0.0345(10) Uani 1 1 d . . . . .
H3A H -0.543525 -0.557354 -0.124161 0.041 Uiso 1 1 calc R U . . .
H3B H -0.557854 -0.659374 -0.101358 0.041 Uiso 1 1 calc R U . . .
C1 C -0.3777(5) -0.7144(3) -0.4703(11) 0.0302(11) Uani 1 1 d . . . . .
C2 C -0.2724(5) -0.7308(3) -0.6864(11) 0.0335(12) Uani 1 1 d . . . . .
C3 C -0.3085(5) -0.8810(3) -0.6382(13) 0.0397(13) Uani 1 1 d . . . . .
H3 H -0.287834 -0.941620 -0.690408 0.048 Uiso 1 1 calc R U . . .
C4 C -0.4122(5) -0.8624(3) -0.4238(12) 0.0367(13) Uani 1 1 d . . . . .
C5 C -0.4150(5) -0.6212(3) -0.3824(12) 0.0327(11) Uani 1 1 d . . . . .

loop_
_atom_site_aniso_label
_atom_site_aniso_U_11
_atom_site_aniso_U_22
_atom_site_aniso_U_33
_atom_site_aniso_U_23
_atom_site_aniso_U_13
_atom_site_aniso_U_12
F1 0.0606(19) 0.0335(15) 0.061(2) 0.0003(15) 0.0120(18) -0.0077(13)
O1 0.0366(17) 0.0446(19) 0.045(2) 0.0023(18) 0.0118(18) 0.0033(14)
O2 0.0330(17) 0.0345(18) 0.0414(19) 0.0050(15) 0.0024(16) -0.0001(12)
N1 0.035(2) 0.033(2) 0.035(2) 0.001(2) -0.001(2) -0.0030(15)
N2 0.034(2) 0.040(2) 0.038(2) -0.002(2) 0.001(2) 0.0064(17)
N3 0.034(2) 0.031(2) 0.039(2) -0.0020(19) 0.006(2) -0.0004(15)
C1 0.027(2) 0.032(2) 0.031(3) -0.001(2) -0.001(2) 0.0023(18)
C2 0.030(2) 0.038(3) 0.032(3) 0.002(2) -0.003(2) 0.0006(18)
C3 0.038(2) 0.039(3) 0.042(3) -0.008(2) -0.005(3) 0.006(2)
C4 0.039(3) 0.030(3) 0.041(3) -0.001(2) -0.002(2) -0.0030(19)
C5 0.026(2) 0.035(2) 0.036(3) 0.005(2) -0.005(2) 0.0003(17)

loop_
_atom_type_symbol
_atom_type_description
_atom_type_scat_dispersion_real
_atom_type_scat_dispersion_imag
_atom_type_scat_source
C C 0.0181 0.0091 'International Tables Vol C Tables 4.2.6.8 and 6.1.1.4'
H H 0.0000 0.0000 'International Tables Vol C Tables 4.2.6.8 and 6.1.1.4'
F F 0.0727 0.0534 'International Tables Vol C Tables 4.2.6.8 and 6.1.1.4'
N N 0.0311 0.0180 'International Tables Vol C Tables 4.2.6.8 and 6.1.1.4'
O O 0.0492 0.0322 'International Tables Vol C Tables 4.2.6.8 and 6.1.1.4'

loop_
_geom_angle_atom_site_label_1
_geom_angle_atom_site_label_2
_geom_angle_atom_site_label_3
_geom_angle
_geom_angle_site_symmetry_1
_geom_angle_site_symmetry_3
_geom_angle_publ_flag
C2 O1 H1 109.5 . . ?
C4 N1 C1 115.7(4) . . ?
C3 N2 C2 116.8(4) . . ?
H3A N3 H3B 120.0 . . ?
C5 N3 H3A 120.0 . . ?
C5 N3 H3B 120.0 . . ?
N1 C1 C2 120.9(4) . . ?
N1 C1 C5 118.3(4) . . ?
C2 C1 C5 120.8(4) . . ?
O1 C2 C1 123.0(4) . . ?
N2 C2 O1 115.3(4) . . ?
N2 C2 C1 121.7(4) . . ?
N2 C3 H3 120.0 . . ?
N2 C3 C4 120.0(4) . . ?
C4 C3 H3 120.0 . . ?
F1 C4 C3 118.4(4) . . ?
N1 C4 F1 116.8(4) . . ?
N1 C4 C3 124.8(5) . . ?
O2 C5 N3 123.4(5) . . ?
O2 C5 C1 119.6(5) . . ?
N3 C5 C1 116.9(4) . . ?

loop_
_geom_bond_atom_site_label_1
_geom_bond_atom_site_label_2
_geom_bond_distance
_geom_bond_site_symmetry_2
_geom_bond_publ_flag
F1 C4 1.346(6) . ?
O1 H1 0.8400 . ?
O1 C2 1.338(5) . ?
O2 C5 1.250(6) . ?
N1 C1 1.344(6) . ?
N1 C4 1.290(6) . ?
N2 C2 1.334(6) . ?
N2 C3 1.326(6) . ?
N3 H3A 0.8800 . ?
N3 H3B 0.8800 . ?
N3 C5 1.312(7) . ?
C1 C2 1.396(7) . ?
C1 C5 1.480(6) . ?
C3 H3 0.9500 . ?
C3 C4 1.387(8) . ?

loop_
_geom_torsion_atom_site_label_1
_geom_torsion_atom_site_label_2
_geom_torsion_atom_site_label_3
_geom_torsion_atom_site_label_4
_geom_torsion
_geom_torsion_site_symmetry_1
_geom_torsion_site_symmetry_2
_geom_torsion_site_symmetry_3
_geom_torsion_site_symmetry_4
_geom_torsion_publ_flag
N1 C1 C2 O1 -179.4(4) . . . . ?
N1 C1 C2 N2 0.3(7) . . . . ?
N1 C1 C5 O2 -179.4(4) . . . . ?
N1 C1 C5 N3 -0.6(6) . . . . ?
N2 C3 C4 F1 -179.5(5) . . . . ?
N2 C3 C4 N1 0.1(8) . . . . ?
C1 N1 C4 F1 179.5(4) . . . . ?
C1 N1 C4 C3 -0.1(7) . . . . ?
C2 N2 C3 C4 0.1(7) . . . . ?
C2 C1 C5 O2 0.3(7) . . . . ?
C2 C1 C5 N3 179.1(5) . . . . ?
C3 N2 C2 O1 179.5(4) . . . . ?
C3 N2 C2 C1 -0.2(7) . . . . ?
C4 N1 C1 C2 -0.1(7) . . . . ?
C4 N1 C1 C5 179.6(4) . . . . ?
C5 C1 C2 O1 0.9(7) . . . . ?
C5 C1 C2 N2 -179.4(5) . . . . ?
